data_2234024
loop_
_publ_author_name
'Gao, Shang'
'Jiang, Da-yong'
'Liang, Qing-cheng'
'Duan, Qian'

_publ_section_title
;
 Bis{\m-[4-(1,3-benzothiazol-2-yl)phenyl]methanethiolato-\k^4^<i>S</i>,<i>S</i>':<i>S</i>,<i>S</i>'}bis[tricarbonyliron(I)](<i>Fe</i>---<i>Fe</i>)
;
_journal_coeditor_code VM2158
_journal_issue 3
_journal_name_full 'Acta Crystallographica Section E'
_journal_page_first m330
_journal_paper_doi 10.1107/S1600536812007581
_journal_volume 68
_journal_year 2012
_chemical_formula_iupac '[Fe2 (C14 H10 N1 S2)2 (C O)6]'
_chemical_formula_moiety 'C34 H20 Fe2 N2 O6 S4'
_chemical_formula_sum 'C34 H20 Fe2 N2 O6 S4'
_chemical_formula_weight 792.46
_chemical_name_systematic
;
Bis{\m-[4-(1,3-benzothiazol-2-yl)phenyl]methanethiolato-
\k^4^<i>S</i>,<i>S</i>':<i>S</i>,<i>S</i>'}
bis[tricarbonyliron(I)](<i>Fe</i>---<i>Fe</i>)
;
_space_group_IT_number 61
_symmetry_cell_setting orthorhombic
_symmetry_space_group_name_Hall '-P 2ac 2ab'
_symmetry_space_group_name_H-M 'P b c a'
_cell_angle_alpha 90.00
_cell_angle_beta 90.00
_cell_angle_gamma 90.00
_cell_formula_units_Z 8
_cell_length_a 12.8288(14)
_cell_length_b 16.8812(17)
_cell_length_c 31.089(3)
_cell_measurement_reflns_used 4686
_cell_measurement_temperature 273(2)
_cell_measurement_theta_max 23.01
_cell_measurement_theta_min 2.39
_cell_volume 6732.8(12)
_computing_cell_refinement 'SAINT-Plus (Bruker, 2001)'
_computing_data_collection 'SMART (Bruker, 1997)'
_computing_data_reduction 'SAINT-Plus (Bruker, 2001)'
_computing_molecular_graphics 'SHELXTL (Sheldrick, 2008)'
_computing_publication_material 'SHELXTL (Sheldrick, 2008)'
_computing_structure_refinement 'SHELXL97 (Sheldrick, 2008)'
_computing_structure_solution 'SHELXS97 (Sheldrick, 2008)'
_diffrn_ambient_temperature 273(2)
_diffrn_measured_fraction_theta_full 0.999
_diffrn_measured_fraction_theta_max 0.999
_diffrn_measurement_device_type 'Bruker SMART CCD'
_diffrn_measurement_method '\f and \w'
_diffrn_radiation_monochromator graphite
_diffrn_radiation_source 'fine-focus sealed tube'
_diffrn_radiation_type MoK\a
_diffrn_radiation_wavelength 0.71073
_diffrn_reflns_av_R_equivalents 0.0628
_diffrn_reflns_av_sigmaI/netI 0.0471
_diffrn_reflns_limit_h_max 15
_diffrn_reflns_limit_h_min -15
_diffrn_reflns_limit_k_max 20
_diffrn_reflns_limit_k_min -20
_diffrn_reflns_limit_l_max 38
_diffrn_reflns_limit_l_min -38
_diffrn_reflns_number 36569
_diffrn_reflns_theta_full 26.00
_diffrn_reflns_theta_max 26.00
_diffrn_reflns_theta_min 2.06
_exptl_absorpt_coefficient_mu 1.158
_exptl_absorpt_correction_T_max 0.8871
_exptl_absorpt_correction_T_min 0.7026
_exptl_absorpt_correction_type multi-scan
_exptl_absorpt_process_details '(SADABS; Bruker, 1997)'
_exptl_crystal_colour red
_exptl_crystal_density_diffrn 1.564
_exptl_crystal_density_method 'not measured'
_exptl_crystal_description block
_exptl_crystal_F_000 3216
_exptl_crystal_size_max 0.33
_exptl_crystal_size_mid 0.29
_exptl_crystal_size_min 0.11
_refine_diff_density_max 0.356
_refine_diff_density_min -0.300
_refine_ls_extinction_method none
_refine_ls_goodness_of_fit_ref 1.014
_refine_ls_hydrogen_treatment constr
_refine_ls_matrix_type full
_refine_ls_number_parameters 433
_refine_ls_number_reflns 6606
_refine_ls_number_restraints 0
_refine_ls_restrained_S_all 1.014
_refine_ls_R_factor_all 0.0828
_refine_ls_R_factor_gt 0.0431
_refine_ls_shift/su_max 0.000
_refine_ls_shift/su_mean 0.000
_refine_ls_structure_factor_coef Fsqd
_refine_ls_weighting_details 'calc w = 1/[\s^2^(Fo^2^)+(0.0517P)^2^+0.0000P] where P=(Fo^2^+2Fc^2^)/3'
_refine_ls_weighting_scheme calc
_refine_ls_wR_factor_gt 0.0950
_refine_ls_wR_factor_ref 0.1072
_reflns_number_gt 4253
_reflns_number_total 6606
_reflns_threshold_expression I>2\s(I)
_cod_data_source_file vm2158.cif
_cod_data_source_block I
_cod_database_code 2234024
_cod_database_fobs_code 2234024

loop_
_symmetry_equiv_pos_as_xyz
'x, y, z'
'-x+1/2, -y, z+1/2'
'-x, y+1/2, -z+1/2'
'x+1/2, -y+1/2, -z'
'-x, -y, -z'
'x-1/2, y, -z-1/2'
'x, -y-1/2, z-1/2'
'-x-1/2, y-1/2, z'

loop_
_atom_site_type_symbol
_atom_site_label
_atom_site_fract_x
_atom_site_fract_y
_atom_site_fract_z
_atom_site_U_iso_or_equiv
_atom_site_adp_type
_atom_site_calc_flag
_atom_site_refinement_flags
_atom_site_occupancy
_atom_site_symmetry_multiplicity
Fe Fe2 0.41571(4) 0.11737(3) 0.195948(15) 0.04572(15) Uani d . 1 1
Fe Fe1 0.45475(4) 0.25060(3) 0.163154(14) 0.04442(14) Uani d . 1 1
S S2 0.29985(6) 0.18857(5) 0.15759(3) 0.0448(2) Uani d . 1 1
S S4 -0.24312(6) 0.36861(5) 0.08716(3) 0.0524(2) Uani d . 1 1
S S1 0.50722(7) 0.13427(5) 0.13412(3) 0.0504(2) Uani d . 1 1
S S3 0.31365(8) 0.35719(6) -0.07790(3) 0.0672(3) Uani d . 1 1
N N2 -0.08397(19) 0.44143(15) 0.05458(9) 0.0436(6) Uani d . 1 1
N N1 0.5187(2) 0.35694(16) -0.07125(9) 0.0529(7) Uani d . 1 1
O O1 0.4457(2) 0.36163(16) 0.09040(8) 0.0749(8) Uani d . 1 1
O O5 0.3230(2) 0.16903(17) 0.27661(8) 0.0726(8) Uani d . 1 1
C C34 -0.1709(2) 0.46479(18) 0.03111(10) 0.0418(7) Uani d . 1 1
C C26 0.0706(3) 0.3589(2) 0.10309(12) 0.0586(10) Uani d . 1 1
H H26A 0.0918 0.3901 0.0800 0.070 Uiso calc R 1 1
C C10 0.3359(3) 0.2510(2) 0.00364(10) 0.0511(9) Uani d . 1 1
H H10A 0.2727 0.2715 -0.0058 0.061 Uiso calc R 1 1
C C11 0.4281(3) 0.2747(2) -0.01612(10) 0.0455(8) Uani d . 1 1
C C7 0.4314(3) 0.1043(2) 0.08637(10) 0.0542(9) Uani d . 1 1
H H7A 0.4605 0.0556 0.0749 0.065 Uiso calc R 1 1
H H7B 0.3602 0.0934 0.0950 0.065 Uiso calc R 1 1
C C25 -0.0334(2) 0.35275(18) 0.11261(10) 0.0423(8) Uani d . 1 1
C C22 0.1166(2) 0.27463(19) 0.16205(10) 0.0440(8) Uani d . 1 1
C C18 0.5292(6) 0.4863(3) -0.16317(16) 0.1007(18) Uani d . 1 1
H H18A 0.5783 0.5118 -0.1803 0.121 Uiso calc R 1 1
C C32 -0.2597(3) 0.5322(2) -0.02509(11) 0.0530(9) Uani d . 1 1
H H32A -0.2593 0.5663 -0.0486 0.064 Uiso calc R 1 1
C C30 -0.3571(3) 0.4472(2) 0.02233(12) 0.0560(9) Uani d . 1 1
H H30A -0.4197 0.4244 0.0309 0.067 Uiso calc R 1 1
C C29 -0.2650(2) 0.43106(18) 0.04393(10) 0.0437(8) Uani d . 1 1
O O3 0.3866(3) 0.35598(18) 0.23209(10) 0.0979(11) Uani d . 1 1
C C28 -0.1102(2) 0.39109(18) 0.08425(10) 0.0422(8) Uani d . 1 1
C C13 0.5225(3) 0.1903(2) 0.03241(11) 0.0551(9) Uani d . 1 1
H H13A 0.5857 0.1702 0.0422 0.066 Uiso calc R 1 1
C C24 -0.0616(3) 0.3060(2) 0.14676(12) 0.0668(11) Uani d . 1 1
H H24A -0.1318 0.3001 0.1535 0.080 Uiso calc R 1 1
C C14 0.4290(3) 0.3283(2) -0.05351(10) 0.0495(9) Uani d . 1 1
C C33 -0.1685(3) 0.51657(19) -0.00389(10) 0.0481(8) Uani d . 1 1
H H33A -0.1063 0.5399 -0.0126 0.058 Uiso calc R 1 1
C C2 0.5871(3) 0.2690(2) 0.17839(13) 0.0652(11) Uani d . 1 1
C C4 0.5353(3) 0.0884(2) 0.22054(12) 0.0605(10) Uani d . 1 1
C C21 0.1941(3) 0.2310(2) 0.18951(11) 0.0552(9) Uani d . 1 1
H H21A 0.1587 0.1889 0.2049 0.066 Uiso calc R 1 1
H H21B 0.2231 0.2671 0.2106 0.066 Uiso calc R 1 1
C C3 0.4120(3) 0.3152(2) 0.20467(13) 0.0625(10) Uani d . 1 1
C C1 0.4491(3) 0.3187(2) 0.11812(12) 0.0526(9) Uani d . 1 1
O O4 0.6126(2) 0.06903(19) 0.23580(10) 0.0921(10) Uani d . 1 1
C C31 -0.3530(3) 0.4977(2) -0.01198(12) 0.0586(10) Uani d . 1 1
H H31A -0.4139 0.5093 -0.0269 0.070 Uiso calc R 1 1
C C9 0.3376(3) 0.19729(19) 0.03703(11) 0.0513(8) Uani d . 1 1
H H9A 0.2754 0.1821 0.0500 0.062 Uiso calc R 1 1
C C8 0.4305(3) 0.16578(18) 0.05156(10) 0.0442(8) Uani d . 1 1
C C15 0.3840(4) 0.4116(2) -0.11322(11) 0.0607(10) Uani d . 1 1
C C12 0.5216(3) 0.2437(2) -0.00070(11) 0.0552(9) Uani d . 1 1
H H12A 0.5842 0.2595 -0.0131 0.066 Uiso calc R 1 1
C C5 0.3592(3) 0.1476(2) 0.24554(12) 0.0521(9) Uani d . 1 1
C C19 0.5647(4) 0.4416(2) -0.13029(15) 0.0860(14) Uani d . 1 1
H H19A 0.6357 0.4365 -0.1248 0.103 Uiso calc R 1 1
C C20 0.4908(4) 0.4033(2) -0.10481(13) 0.0651(11) Uani d . 1 1
C C17 0.4271(6) 0.4967(3) -0.17299(14) 0.0899(16) Uani d . 1 1
H H17A 0.4084 0.5284 -0.1962 0.108 Uiso calc R 1 1
C C6 0.3551(3) 0.0222(2) 0.19312(14) 0.0721(11) Uani d . 1 1
C C23 0.0119(3) 0.2678(2) 0.17106(11) 0.0653(11) Uani d . 1 1
H H23A -0.0093 0.2367 0.1941 0.078 Uiso calc R 1 1
O O2 0.6696(2) 0.2827(2) 0.18933(12) 0.1070(12) Uani d . 1 1
O O6 0.3127(3) -0.0373(2) 0.19280(14) 0.1274(14) Uani d . 1 1
C C27 0.1442(3) 0.3195(2) 0.12730(12) 0.0627(10) Uani d . 1 1
H H27A 0.2142 0.3236 0.1198 0.075 Uiso calc R 1 1
C C16 0.3491(5) 0.4594(3) -0.14816(14) 0.0909(15) Uani d . 1 1
H H16A 0.2787 0.4658 -0.1543 0.109 Uiso calc R 1 1

loop_
_atom_site_aniso_label
_atom_site_aniso_U_11
_atom_site_aniso_U_22
_atom_site_aniso_U_33
_atom_site_aniso_U_12
_atom_site_aniso_U_13
_atom_site_aniso_U_23
Fe2 0.0463(3) 0.0436(3) 0.0473(3) 0.0032(2) -0.0052(2) 0.0097(2)
Fe1 0.0438(3) 0.0442(3) 0.0453(3) -0.0008(2) -0.0045(2) 0.0079(2)
S2 0.0391(4) 0.0502(5) 0.0450(5) 0.0035(4) -0.0039(4) 0.0069(4)
S4 0.0335(5) 0.0582(5) 0.0654(6) 0.0032(4) 0.0053(4) 0.0145(4)
S1 0.0468(5) 0.0548(5) 0.0497(5) 0.0115(4) -0.0017(4) 0.0066(4)
S3 0.0691(7) 0.0710(6) 0.0615(6) 0.0076(6) -0.0029(5) 0.0073(5)
N2 0.0304(14) 0.0461(15) 0.0545(17) 0.0023(12) -0.0031(13) 0.0029(14)
N1 0.062(2) 0.0453(16) 0.0514(17) 0.0024(15) -0.0078(15) -0.0050(14)
O1 0.104(2) 0.0622(17) 0.0582(16) -0.0036(15) -0.0052(16) 0.0207(14)
O5 0.0732(19) 0.090(2) 0.0545(16) 0.0136(16) 0.0002(14) 0.0010(15)
C34 0.0357(18) 0.0420(18) 0.0478(19) 0.0040(15) 0.0022(15) -0.0049(15)
C26 0.039(2) 0.072(2) 0.066(2) -0.0012(18) -0.0001(18) 0.029(2)
C10 0.0430(19) 0.059(2) 0.051(2) 0.0071(17) -0.0040(17) 0.0003(18)
C11 0.044(2) 0.0516(19) 0.0405(18) 0.0024(16) -0.0014(16) -0.0032(16)
C7 0.062(2) 0.052(2) 0.049(2) 0.0084(18) -0.0028(18) -0.0063(17)
C25 0.0339(18) 0.0472(19) 0.0458(19) 0.0031(15) 0.0021(15) 0.0017(16)
C22 0.0383(18) 0.0501(19) 0.0434(19) 0.0043(15) 0.0026(15) 0.0030(16)
C18 0.171(6) 0.057(3) 0.074(3) -0.003(4) 0.018(4) -0.003(3)
C32 0.046(2) 0.058(2) 0.056(2) 0.0072(18) -0.0039(18) 0.0101(17)
C30 0.0302(18) 0.060(2) 0.077(3) 0.0014(17) -0.0019(18) 0.006(2)
C29 0.0338(18) 0.0416(18) 0.056(2) 0.0059(15) 0.0023(16) 0.0022(15)
O3 0.146(3) 0.0724(19) 0.075(2) 0.000(2) 0.017(2) -0.0111(17)
C28 0.0319(17) 0.0424(18) 0.052(2) 0.0024(15) 0.0015(15) 0.0002(16)
C13 0.043(2) 0.067(2) 0.055(2) 0.0128(18) -0.0048(17) -0.0011(19)
C24 0.0332(19) 0.098(3) 0.070(3) 0.010(2) 0.0112(18) 0.026(2)
C14 0.053(2) 0.049(2) 0.047(2) 0.0033(17) -0.0008(17) -0.0102(16)
C33 0.0404(19) 0.048(2) 0.056(2) -0.0008(16) 0.0039(17) 0.0056(17)
C2 0.059(3) 0.065(2) 0.072(3) -0.004(2) -0.011(2) 0.021(2)
C4 0.059(3) 0.065(2) 0.058(2) 0.005(2) -0.001(2) 0.0179(19)
C21 0.048(2) 0.071(2) 0.047(2) 0.0098(18) 0.0031(17) 0.0138(18)
C3 0.078(3) 0.052(2) 0.057(2) -0.005(2) -0.001(2) 0.009(2)
C1 0.056(2) 0.050(2) 0.052(2) -0.0021(18) -0.0042(18) 0.0022(18)
O4 0.066(2) 0.122(3) 0.089(2) 0.0244(19) -0.0154(17) 0.0322(19)
C31 0.041(2) 0.061(2) 0.073(3) 0.0081(18) -0.0098(19) 0.008(2)
C9 0.043(2) 0.059(2) 0.051(2) -0.0027(17) -0.0011(17) 0.0003(18)
C8 0.048(2) 0.0437(18) 0.0409(18) 0.0069(16) -0.0026(16) -0.0073(15)
C15 0.097(3) 0.045(2) 0.040(2) 0.009(2) 0.000(2) -0.0059(17)
C12 0.047(2) 0.066(2) 0.053(2) -0.0006(19) 0.0058(17) -0.0018(19)
C5 0.051(2) 0.051(2) 0.055(2) 0.0039(18) -0.0095(19) 0.0114(18)
C19 0.108(4) 0.061(3) 0.089(3) -0.003(3) 0.026(3) -0.003(3)
C20 0.082(3) 0.047(2) 0.066(3) -0.013(2) 0.028(2) -0.015(2)
C17 0.169(6) 0.054(3) 0.047(3) 0.007(3) 0.004(3) 0.005(2)
C6 0.076(3) 0.058(3) 0.082(3) -0.003(2) 0.004(2) 0.008(2)
C23 0.046(2) 0.096(3) 0.054(2) 0.009(2) 0.0088(18) 0.030(2)
O2 0.0578(19) 0.124(3) 0.139(3) -0.0199(19) -0.039(2) 0.031(2)
O6 0.137(3) 0.066(2) 0.179(4) -0.032(2) 0.025(3) -0.014(2)
C27 0.0312(19) 0.082(3) 0.075(3) 0.0012(19) 0.0035(18) 0.030(2)
C16 0.143(5) 0.068(3) 0.062(3) 0.022(3) -0.011(3) -0.013(2)

loop_
_atom_type_symbol
_atom_type_description
_atom_type_scat_dispersion_real
_atom_type_scat_dispersion_imag
_atom_type_scat_source
C C 0.0033 0.0016 'International Tables Vol C Tables 4.2.6.8 and 6.1.1.4'
H H 0.0000 0.0000 'International Tables Vol C Tables 4.2.6.8 and 6.1.1.4'
N N 0.0061 0.0033 'International Tables Vol C Tables 4.2.6.8 and 6.1.1.4'
O O 0.0106 0.0060 'International Tables Vol C Tables 4.2.6.8 and 6.1.1.4'
S S 0.1246 0.1234 'International Tables Vol C Tables 4.2.6.8 and 6.1.1.4'
Fe Fe 0.3463 0.8444 'International Tables Vol C Tables 4.2.6.8 and 6.1.1.4'

loop_
_geom_angle_atom_site_label_1
_geom_angle_atom_site_label_2
_geom_angle_atom_site_label_3
_geom_angle
_geom_angle_publ_flag
C5 Fe2 C4 93.33(16) ?
C5 Fe2 C6 97.07(18) ?
C4 Fe2 C6 98.57(18) ?
C5 Fe2 S2 92.10(11) ?
C4 Fe2 S2 160.24(12) ?
C6 Fe2 S2 99.59(14) ?
C5 Fe2 S1 155.33(11) ?
C4 Fe2 S1 87.27(12) ?
C6 Fe2 S1 107.23(14) ?
S2 Fe2 S1 79.98(3) ?
C5 Fe2 Fe1 100.12(11) ?
C4 Fe2 Fe1 104.31(12) ?
C6 Fe2 Fe1 150.35(14) y
S2 Fe2 Fe1 56.00(3) ?
S1 Fe2 Fe1 56.11(3) ?
C3 Fe1 C2 89.66(19) ?
C3 Fe1 C1 99.19(16) ?
C2 Fe1 C1 97.62(16) ?
C3 Fe1 S2 93.94(13) ?
C2 Fe1 S2 159.67(12) ?
C1 Fe1 S2 101.52(11) ?
C3 Fe1 S1 156.07(12) ?
C2 Fe1 S1 88.51(14) ?
C1 Fe1 S1 104.71(11) ?
S2 Fe1 S1 80.12(3) ?
C3 Fe1 Fe2 101.10(12) ?
C2 Fe1 Fe2 103.68(12) ?
C1 Fe1 Fe2 150.49(11) y
S2 Fe1 Fe2 56.00(3) ?
S1 Fe1 Fe2 56.36(3) ?
C21 S2 Fe1 115.54(13) ?
C21 S2 Fe2 114.28(11) ?
Fe1 S2 Fe2 68.00(3) y
C29 S4 C28 89.18(15) ?
C7 S1 Fe1 113.71(11) ?
C7 S1 Fe2 111.97(12) ?
Fe1 S1 Fe2 67.52(3) y
C15 S3 C14 88.95(19) ?
C28 N2 C34 110.5(3) ?
C20 N1 C14 107.1(3) ?
N2 C34 C29 115.4(3) ?
N2 C34 C33 124.7(3) ?
C29 C34 C33 119.9(3) ?
C25 C26 C27 120.8(3) ?
C25 C26 H26A 119.6 ?
C27 C26 H26A 119.6 ?
C9 C10 C11 120.6(3) ?
C9 C10 H10A 119.7 ?
C11 C10 H10A 119.7 ?
C10 C11 C12 118.1(3) ?
C10 C11 C14 122.2(3) ?
C12 C11 C14 119.7(3) ?
C8 C7 S1 113.2(2) ?
C8 C7 H7A 108.9 ?
S1 C7 H7A 108.9 ?
C8 C7 H7B 108.9 ?
S1 C7 H7B 108.9 ?
H7A C7 H7B 107.7 ?
C26 C25 C24 117.9(3) ?
C26 C25 C28 119.3(3) ?
C24 C25 C28 122.7(3) ?
C27 C22 C23 117.4(3) ?
C27 C22 C21 123.3(3) ?
C23 C22 C21 119.3(3) ?
C19 C18 C17 124.6(6) ?
C19 C18 H18A 117.7 ?
C17 C18 H18A 117.7 ?
C33 C32 C31 120.9(3) ?
C33 C32 H32A 119.5 ?
C31 C32 H32A 119.5 ?
C31 C30 C29 117.9(3) ?
C31 C30 H30A 121.1 ?
C29 C30 H30A 121.1 ?
C30 C29 C34 121.3(3) ?
C30 C29 S4 129.4(3) ?
C34 C29 S4 109.3(2) ?
N2 C28 C25 122.7(3) ?
N2 C28 S4 115.6(2) ?
C25 C28 S4 121.7(2) ?
C12 C13 C8 120.8(3) ?
C12 C13 H13A 119.6 ?
C8 C13 H13A 119.6 ?
C23 C24 C25 121.1(3) ?
C23 C24 H24A 119.5 ?
C25 C24 H24A 119.5 ?
N1 C14 C11 123.0(3) ?
N1 C14 S3 116.3(3) ?
C11 C14 S3 120.7(3) ?
C32 C33 C34 118.5(3) ?
C32 C33 H33A 120.7 ?
C34 C33 H33A 120.7 ?
O2 C2 Fe1 177.2(4) ?
O4 C4 Fe2 178.9(4) ?
C22 C21 S2 112.0(2) ?
C22 C21 H21A 109.2 ?
S2 C21 H21A 109.2 ?
C22 C21 H21B 109.2 ?
S2 C21 H21B 109.2 ?
H21A C21 H21B 107.9 ?
O3 C3 Fe1 178.1(4) ?
O1 C1 Fe1 179.3(3) ?
C30 C31 C32 121.5(3) ?
C30 C31 H31A 119.2 ?
C32 C31 H31A 119.2 ?
C10 C9 C8 120.9(3) ?
C10 C9 H9A 119.6 ?
C8 C9 H9A 119.6 ?
C9 C8 C13 118.7(3) ?
C9 C8 C7 120.6(3) ?
C13 C8 C7 120.7(3) ?
C20 C15 C16 120.3(4) ?
C20 C15 S3 110.2(3) ?
C16 C15 S3 129.4(4) ?
C13 C12 C11 120.9(3) ?
C13 C12 H12A 119.5 ?
C11 C12 H12A 119.5 ?
O5 C5 Fe2 178.0(3) ?
C18 C19 C20 117.4(5) ?
C18 C19 H19A 121.3 ?
C20 C19 H19A 121.3 ?
N1 C20 C19 121.8(4) ?
N1 C20 C15 117.4(3) ?
C19 C20 C15 120.9(4) ?
C18 C17 C16 120.3(5) ?
C18 C17 H17A 119.9 ?
C16 C17 H17A 119.9 ?
O6 C6 Fe2 176.5(4) ?
C24 C23 C22 121.4(3) ?
C24 C23 H23A 119.3 ?
C22 C23 H23A 119.3 ?
C22 C27 C26 121.5(3) ?
C22 C27 H27A 119.2 ?
C26 C27 H27A 119.2 ?
C17 C16 C15 116.6(5) ?
C17 C16 H16A 121.7 ?
C15 C16 H16A 121.7 ?

loop_
_geom_bond_atom_site_label_1
_geom_bond_atom_site_label_2
_geom_bond_distance
_geom_bond_publ_flag
Fe2 C5 1.779(4) ?
Fe2 C4 1.783(4) ?
Fe2 C6 1.786(4) ?
Fe2 S2 2.2530(9) y
Fe2 S1 2.2704(10) y
Fe2 Fe1 2.5198(7) y
Fe1 C3 1.776(4) ?
Fe1 C2 1.790(4) ?
Fe1 C1 1.812(4) ?
Fe1 S2 2.2529(10) y
Fe1 S1 2.2638(10) y
S2 C21 1.826(3) ?
S4 C29 1.731(3) ?
S4 C28 1.749(3) ?
S1 C7 1.845(3) ?
S3 C15 1.692(4) ?
S3 C14 1.733(4) ?
N2 C28 1.299(4) ?
N2 C34 1.390(4) ?
N1 C20 1.353(5) ?
N1 C14 1.364(4) ?
O1 C1 1.127(4) ?
O5 C5 1.131(4) ?
C34 C29 1.393(4) ?
C34 C33 1.396(4) ?
C26 C25 1.371(4) ?
C26 C27 1.378(4) ?
C26 H26A 0.9300 ?
C10 C9 1.378(4) ?
C10 C11 1.391(4) ?
C10 H10A 0.9300 ?
C11 C12 1.394(5) ?
C11 C14 1.473(5) ?
C7 C8 1.500(4) ?
C7 H7A 0.9700 ?
C7 H7B 0.9700 ?
C25 C24 1.372(4) ?
C25 C28 1.472(4) ?
C22 C27 1.366(4) ?
C22 C23 1.376(5) ?
C22 C21 1.504(4) ?
C18 C19 1.350(6) ?
C18 C17 1.356(7) ?
C18 H18A 0.9300 ?
C32 C33 1.368(4) ?
C32 C31 1.392(5) ?
C32 H32A 0.9300 ?
C30 C31 1.367(5) ?
C30 C29 1.386(4) ?
C30 H30A 0.9300 ?
O3 C3 1.143(4) ?
C13 C12 1.368(5) ?
C13 C8 1.385(4) ?
C13 H13A 0.9300 ?
C24 C23 1.369(5) ?
C24 H24A 0.9300 ?
C33 H33A 0.9300 ?
C2 O2 1.136(4) ?
C4 O4 1.146(4) ?
C21 H21A 0.9700 ?
C21 H21B 0.9700 ?
C31 H31A 0.9300 ?
C9 C8 1.382(4) ?
C9 H9A 0.9300 ?
C15 C20 1.403(6) ?
C15 C16 1.425(5) ?
C12 H12A 0.9300 ?
C19 C20 1.394(5) ?
C19 H19A 0.9300 ?
C17 C16 1.411(7) ?
C17 H17A 0.9300 ?
C6 O6 1.143(4) ?
C23 H23A 0.9300 ?
C27 H27A 0.9300 ?
C16 H16A 0.9300 ?

loop_
_geom_torsion_atom_site_label_1
_geom_torsion_atom_site_label_2
_geom_torsion_atom_site_label_3
_geom_torsion_atom_site_label_4
_geom_torsion
C5 Fe2 Fe1 C3 1.59(18)
C4 Fe2 Fe1 C3 -94.52(19)
C6 Fe2 Fe1 C3 126.1(3)
S2 Fe2 Fe1 C3 87.26(14)
S1 Fe2 Fe1 C3 -171.20(14)
C5 Fe2 Fe1 C2 93.97(18)
C4 Fe2 Fe1 C2 -2.14(19)
C6 Fe2 Fe1 C2 -141.5(3)
S2 Fe2 Fe1 C2 179.64(15)
S1 Fe2 Fe1 C2 -78.81(15)
C5 Fe2 Fe1 C1 -131.0(3)
C4 Fe2 Fe1 C1 132.9(3)
C6 Fe2 Fe1 C1 -6.5(4)
S2 Fe2 Fe1 C1 -45.4(2)
S1 Fe2 Fe1 C1 56.2(2)
C5 Fe2 Fe1 S2 -85.67(12)
C4 Fe2 Fe1 S2 178.22(13)
C6 Fe2 Fe1 S2 38.8(3)
S1 Fe2 Fe1 S2 101.55(4)
C5 Fe2 Fe1 S1 172.78(12)
C4 Fe2 Fe1 S1 76.68(13)
C6 Fe2 Fe1 S1 -62.7(3)
S2 Fe2 Fe1 S1 -101.55(4)
C3 Fe1 S2 C21 6.63(16)
C2 Fe1 S2 C21 106.4(4)
C1 Fe1 S2 C21 -93.59(16)
S1 Fe1 S2 C21 163.26(12)
Fe2 Fe1 S2 C21 107.37(12)
C3 Fe1 S2 Fe2 -100.74(12)
C2 Fe1 S2 Fe2 -1.0(4)
C1 Fe1 S2 Fe2 159.04(12)
S1 Fe1 S2 Fe2 55.89(3)
C5 Fe2 S2 C21 -8.34(18)
C4 Fe2 S2 C21 -114.2(4)
C6 Fe2 S2 C21 89.20(19)
S1 Fe2 S2 C21 -164.82(14)
Fe1 Fe2 S2 C21 -109.14(14)
C5 Fe2 S2 Fe1 100.80(11)
C4 Fe2 S2 Fe1 -5.1(4)
C6 Fe2 S2 Fe1 -161.66(14)
S1 Fe2 S2 Fe1 -55.69(3)
C3 Fe1 S1 C7 126.8(4)
C2 Fe1 S1 C7 -147.36(18)
C1 Fe1 S1 C7 -49.88(18)
S2 Fe1 S1 C7 49.56(13)
Fe2 Fe1 S1 C7 105.09(13)
C3 Fe1 S1 Fe2 21.7(3)
C2 Fe1 S1 Fe2 107.54(12)
C1 Fe1 S1 Fe2 -154.97(12)
S2 Fe1 S1 Fe2 -55.54(3)
C5 Fe2 S1 C7 -124.8(3)
C4 Fe2 S1 C7 143.13(17)
C6 Fe2 S1 C7 44.99(19)
S2 Fe2 S1 C7 -52.03(12)
Fe1 Fe2 S1 C7 -107.60(12)
C5 Fe2 S1 Fe1 -17.2(3)
C4 Fe2 S1 Fe1 -109.28(13)
C6 Fe2 S1 Fe1 152.59(15)
S2 Fe2 S1 Fe1 55.57(3)
C28 N2 C34 C29 0.4(4)
C28 N2 C34 C33 -177.9(3)
C9 C10 C11 C12 -1.1(5)
C9 C10 C11 C14 176.4(3)
Fe1 S1 C7 C8 55.7(3)
Fe2 S1 C7 C8 129.9(2)
C27 C26 C25 C24 -0.3(6)
C27 C26 C25 C28 -175.7(3)
C31 C30 C29 C34 -0.3(5)
C31 C30 C29 S4 -178.2(3)
N2 C34 C29 C30 -177.8(3)
C33 C34 C29 C30 0.7(5)
N2 C34 C29 S4 0.5(3)
C33 C34 C29 S4 178.9(2)
C28 S4 C29 C30 177.2(3)
C28 S4 C29 C34 -0.9(2)
C34 N2 C28 C25 176.6(3)
C34 N2 C28 S4 -1.1(3)
C26 C25 C28 N2 -11.7(5)
C24 C25 C28 N2 173.1(3)
C26 C25 C28 S4 165.9(3)
C24 C25 C28 S4 -9.3(5)
C29 S4 C28 N2 1.2(3)
C29 S4 C28 C25 -176.5(3)
C26 C25 C24 C23 1.2(6)
C28 C25 C24 C23 176.5(4)
C20 N1 C14 C11 179.6(3)
C20 N1 C14 S3 0.5(3)
C10 C11 C14 N1 174.9(3)
C12 C11 C14 N1 -7.7(5)
C10 C11 C14 S3 -6.1(5)
C12 C11 C14 S3 171.3(3)
C15 S3 C14 N1 -1.0(3)
C15 S3 C14 C11 179.9(3)
C31 C32 C33 C34 0.4(5)
N2 C34 C33 C32 177.6(3)
C29 C34 C33 C32 -0.7(5)
C27 C22 C21 S2 -38.0(4)
C23 C22 C21 S2 139.9(3)
Fe1 S2 C21 C22 106.5(2)
Fe2 S2 C21 C22 -177.4(2)
C29 C30 C31 C32 0.0(5)
C33 C32 C31 C30 -0.1(6)
C11 C10 C9 C8 -0.1(5)
C10 C9 C8 C13 1.2(5)
C10 C9 C8 C7 -176.8(3)
C12 C13 C8 C9 -1.0(5)
C12 C13 C8 C7 177.0(3)
S1 C7 C8 C9 -121.3(3)
S1 C7 C8 C13 60.7(4)
C14 S3 C15 C20 1.1(3)
C14 S3 C15 C16 179.7(4)
C8 C13 C12 C11 -0.2(5)
C10 C11 C12 C13 1.2(5)
C14 C11 C12 C13 -176.3(3)
C17 C18 C19 C20 0.2(7)
C14 N1 C20 C19 -179.5(3)
C14 N1 C20 C15 0.4(4)
C18 C19 C20 N1 179.7(4)
C18 C19 C20 C15 -0.2(6)
C16 C15 C20 N1 -179.8(3)
S3 C15 C20 N1 -1.1(4)
C16 C15 C20 C19 0.1(5)
S3 C15 C20 C19 178.8(3)
C19 C18 C17 C16 -0.1(8)
C25 C24 C23 C22 -0.3(6)
C27 C22 C23 C24 -1.4(6)
C21 C22 C23 C24 -179.5(4)
C23 C22 C27 C26 2.3(6)
C21 C22 C27 C26 -179.7(3)
C25 C26 C27 C22 -1.5(6)
C18 C17 C16 C15 -0.1(6)
C20 C15 C16 C17 0.1(5)
S3 C15 C16 C17 -178.4(3)
